data_2218844
loop_
_publ_author_name
'Thiruvalluvar, A.'
'Subramanyam, M.'
'Butcher, R. J.'
'Karabasanagouda, T.'
'Adhikari, A. V.'

_publ_section_title
;
 (<i>E</i>)-1-[4-(Methylsulfanyl)phenyl]-3-phenylprop-2-en-1-one
;
_journal_coeditor_code WN2267
_journal_issue 7
_journal_name_full 'Acta Crystallographica Section E'
_journal_page_first o1263
_journal_paper_doi 10.1107/S1600536808017200
_journal_volume 64
_journal_year 2008
_chemical_formula_iupac 'C16 H14 O S'
_chemical_formula_moiety 'C16 H14 O S'
_chemical_formula_structural 'C16 H14 O S'
_chemical_formula_sum 'C16 H14 O S'
_chemical_formula_weight 254.34
_chemical_melting_point 396.0(10)
_chemical_name_common Chalcone
_chemical_name_systematic
;
(E)-1-[4-(Methylsulfanyl)phenyl]-3-phenylprop-2-en-1-one
;
_space_group_IT_number 19
_symmetry_cell_setting orthorhombic
_symmetry_space_group_name_Hall 'P 2ac 2ab'
_symmetry_space_group_name_H-M 'P 21 21 21'
_atom_sites_solution_hydrogens geom
_atom_sites_solution_primary direct
_atom_sites_solution_secondary difmap
_cell_angle_alpha 90
_cell_angle_beta 90
_cell_angle_gamma 90
_cell_formula_units_Z 4
_cell_length_a 5.6106(4)
_cell_length_b 7.6239(7)
_cell_length_c 30.477(2)
_cell_measurement_reflns_used 3999
_cell_measurement_temperature 200(2)
_cell_measurement_theta_max 32.4084
_cell_measurement_theta_min 4.6962
_cell_volume 1303.64(17)
_computing_cell_refinement 'CrysAlis CCD (Oxford Diffraction, 2007)'
_computing_data_collection 'CrysAlis CCD (Oxford Diffraction, 2007)'
_computing_data_reduction 'CrysAlis RED (Oxford Diffraction, 2007)'
_computing_molecular_graphics 'ORTEP-3 (Farrugia, 1997)'
_computing_publication_material 'PLATON (Spek, 2003)'
_computing_structure_refinement 'SHELXL97 (Sheldrick, 2008)'
_computing_structure_solution 'SHELXS97 (Sheldrick, 2008)'
_diffrn_ambient_temperature 200(2)
_diffrn_detector_area_resol_mean 10.5081
_diffrn_measured_fraction_theta_full 0.974
_diffrn_measured_fraction_theta_max 0.913
_diffrn_measurement_device_type 'Oxford Diffraction Gemini'
_diffrn_measurement_method '\f and \w'
_diffrn_radiation_monochromator graphite
_diffrn_radiation_source 'fine-focus sealed tube'
_diffrn_radiation_type MoK\a
_diffrn_radiation_wavelength 0.71073
_diffrn_reflns_av_R_equivalents 0.0686
_diffrn_reflns_av_sigmaI/netI 0.0588
_diffrn_reflns_limit_h_max 8
_diffrn_reflns_limit_h_min -6
_diffrn_reflns_limit_k_max 10
_diffrn_reflns_limit_k_min -11
_diffrn_reflns_limit_l_max 38
_diffrn_reflns_limit_l_min -45
_diffrn_reflns_number 8924
_diffrn_reflns_theta_full 25.00
_diffrn_reflns_theta_max 32.46
_diffrn_reflns_theta_min 4.71
_diffrn_standards_decay_% 0
_diffrn_standards_interval_count 0
_diffrn_standards_interval_time 0
_diffrn_standards_number 0
_exptl_absorpt_coefficient_mu 0.232
_exptl_absorpt_correction_T_max 1.000
_exptl_absorpt_correction_T_min 0.849
_exptl_absorpt_correction_type multi-scan
_exptl_absorpt_process_details '(CrysAlis RED; Oxford Diffraction, 2007)'
_exptl_crystal_colour colourless
_exptl_crystal_density_diffrn 1.296
_exptl_crystal_density_method 'Not Measured'
_exptl_crystal_description needle
_exptl_crystal_F_000 536
_exptl_crystal_size_max 0.49
_exptl_crystal_size_mid 0.18
_exptl_crystal_size_min 0.15
_refine_diff_density_max 0.689
_refine_diff_density_min -0.378
_refine_ls_abs_structure_details 'Flack (1983), 1314 Friedel pairs'
_refine_ls_abs_structure_Flack 0.11(16)
_refine_ls_extinction_method none
_refine_ls_goodness_of_fit_ref 1.109
_refine_ls_hydrogen_treatment constr
_refine_ls_matrix_type full
_refine_ls_number_parameters 163
_refine_ls_number_reflns 4060
_refine_ls_number_restraints 0
_refine_ls_restrained_S_all 1.109
_refine_ls_R_factor_all 0.0947
_refine_ls_R_factor_gt 0.0771
_refine_ls_shift/su_max_lt 0.001
_refine_ls_shift/su_mean 0.000
_refine_ls_structure_factor_coef Fsqd
_refine_ls_weighting_details 'calc w=1/[\s^2^(Fo^2^)+(0.0605P)^2^+1.4543P] where P=(Fo^2^+2Fc^2^)/3'
_refine_ls_weighting_scheme calc
_refine_ls_wR_factor_gt 0.1738
_refine_ls_wR_factor_ref 0.1815
_reflns_number_gt 3180
_reflns_number_total 4060
_reflns_threshold_expression I>2\s(I)
_cod_data_source_file wn2267.cif
_cod_data_source_block I
_cod_depositor_comments
;
The following automatic conversions were performed:
'_symmetry_cell_setting' value 'Orthorhombic' changed to 'orthorhombic'
according to '/home/saulius/struct/CIF-dictionaries/cif_core.dic'
dictionary named 'cif_core.dic' version 2.4.1 from 2010-06-29.

Automatic conversion script
Id: cif_fix_enum 1527 2010-12-29 10:47:43Z saulius 

The following automatic conversions were performed:

'_symmetry_cell_setting' value 'Orthorhombic' changed to
'orthorhombic' according to
/home/saulius/struct/CIF-dictionaries/cif_core.dic dictionary named
'cif_core.dic' version 2.4.1 from 2010-06-29.

Automatic conversion script
Id: cif_fix_values 1715 2011-07-08 13:25:40Z adriana 
;
_cod_database_code 2218844
_cod_database_fobs_code 2218844

loop_
_symmetry_equiv_pos_site_id
_symmetry_equiv_pos_as_xyz
1 x,y,z
2 1/2-x,-y,1/2+z
3 1/2+x,1/2-y,-z
4 -x,1/2+y,1/2-z

loop_
_atom_site_aniso_label
_atom_site_aniso_U_11
_atom_site_aniso_U_22
_atom_site_aniso_U_33
_atom_site_aniso_U_12
_atom_site_aniso_U_13
_atom_site_aniso_U_23
S4 0.0460(5) 0.0497(5) 0.0297(3) -0.0035(5) -0.0048(3) -0.0008(3)
O1 0.0278(12) 0.0601(17) 0.0353(11) -0.0141(13) -0.0040(9) 0.0017(11)
C1 0.0259(14) 0.0295(15) 0.0297(12) -0.0040(13) 0.0011(10) -0.0007(11)
C2 0.0243(14) 0.0349(15) 0.0308(12) -0.0088(13) 0.0007(11) 0.0004(11)
C3 0.0215(14) 0.0254(13) 0.0350(13) -0.0010(12) 0.0022(11) -0.0006(11)
C4 0.051(2) 0.059(3) 0.0342(16) -0.005(2) 0.0029(15) 0.0084(17)
C11 0.0248(14) 0.0252(14) 0.0307(13) 0.0026(12) 0.0026(11) 0.0010(11)
C12 0.0218(15) 0.0295(15) 0.0338(14) 0.0040(11) -0.0026(11) -0.0009(11)
C13 0.0377(18) 0.0378(18) 0.0293(14) 0.0044(15) 0.0003(13) 0.0019(12)
C14 0.0379(19) 0.0348(18) 0.0396(17) 0.0129(14) 0.0114(13) 0.0081(14)
C15 0.0303(16) 0.0246(14) 0.0456(16) -0.0027(14) 0.0050(14) 0.0008(11)
C16 0.0262(15) 0.0323(16) 0.0332(14) 0.0015(13) -0.0002(12) -0.0002(12)
C21 0.0210(12) 0.0210(12) 0.0297(12) 0.0003(11) 0.0004(9) 0.0002(11)
C22 0.0213(13) 0.0300(15) 0.0341(14) -0.0069(12) 0.0002(11) 0.0004(12)
C23 0.0255(14) 0.0295(15) 0.0339(14) -0.0023(12) 0.0034(11) 0.0025(12)
C24 0.0326(15) 0.0220(12) 0.0297(12) 0.0040(13) -0.0023(10) 0.0004(11)
C25 0.0202(13) 0.0319(15) 0.0357(14) -0.0070(12) -0.0032(11) -0.0034(12)
C26 0.0258(15) 0.0316(15) 0.0327(14) -0.0035(13) 0.0022(11) 0.0001(12)

loop_
_atom_site_type_symbol
_atom_site_label
_atom_site_fract_x
_atom_site_fract_y
_atom_site_fract_z
_atom_site_U_iso_or_equiv
_atom_site_thermal_displace_type
_atom_site_occupancy
S S4 0.48075(18) 0.98501(13) -0.09063(3) 0.0418(3) Uani 1.000
O O1 0.8645(4) 1.0222(4) 0.11787(7) 0.0411(8) Uani 1.000
C C1 0.6679(5) 0.9800(4) 0.10480(9) 0.0284(8) Uani 1.000
C C2 0.4803(6) 0.9187(4) 0.13565(9) 0.0300(8) Uani 1.000
C C3 0.5318(6) 0.8989(4) 0.17807(9) 0.0273(8) Uani 1.000
C C4 0.7257(8) 1.0997(6) -0.11513(11) 0.0481(13) Uani 1.000
C C11 0.3725(6) 0.8391(4) 0.21292(9) 0.0269(8) Uani 1.000
C C12 0.4425(5) 0.8603(4) 0.25687(9) 0.0284(8) Uani 1.000
C C13 0.2984(7) 0.8019(5) 0.29078(10) 0.0349(10) Uani 1.000
C C14 0.0835(7) 0.7219(5) 0.28169(11) 0.0374(10) Uani 1.000
C C15 0.0098(7) 0.6998(4) 0.23848(10) 0.0335(9) Uani 1.000
C C16 0.1525(6) 0.7588(4) 0.20435(10) 0.0306(9) Uani 1.000
C C21 0.6093(5) 0.9893(4) 0.05707(9) 0.0239(7) Uani 1.000
C C22 0.7753(5) 1.0701(4) 0.02917(10) 0.0285(8) Uani 1.000
C C23 0.7412(6) 1.0748(4) -0.01573(10) 0.0296(8) Uani 1.000
C C24 0.5389(6) 0.9955(4) -0.03416(9) 0.0281(8) Uani 1.000
C C25 0.3704(5) 0.9185(4) -0.00654(10) 0.0293(8) Uani 1.000
C C26 0.4044(6) 0.9151(4) 0.03850(10) 0.0300(8) Uani 1.000
H H2 0.32442 0.89374 0.12518 0.0360 Uiso 1.000
H H3 0.69018 0.92687 0.18661 0.0328 Uiso 1.000
H H4A 0.70702 1.09997 -0.14710 0.0720 Uiso 1.000
H H4B 0.87527 1.04105 -0.10734 0.0720 Uiso 1.000
H H4C 0.72878 1.22076 -0.10434 0.0720 Uiso 1.000
H H12 0.59023 0.91523 0.26341 0.0340 Uiso 1.000
H H13 0.34767 0.81704 0.32036 0.0419 Uiso 1.000
H H14 -0.01452 0.68175 0.30504 0.0449 Uiso 1.000
H H15 -0.13808 0.64431 0.23233 0.0402 Uiso 1.000
H H16 0.10064 0.74459 0.17489 0.0367 Uiso 1.000
H H22 0.91377 1.12262 0.04138 0.0341 Uiso 1.000
H H23 0.85442 1.13149 -0.03407 0.0356 Uiso 1.000
H H25 0.23077 0.86768 -0.01875 0.0351 Uiso 1.000
H H26 0.28802 0.86225 0.05687 0.0360 Uiso 1.000

loop_
_atom_type_symbol
_atom_type_description
_atom_type_scat_dispersion_real
_atom_type_scat_dispersion_imag
_atom_type_scat_source
S S 0.1246 0.1234 'International Tables Vol C Tables 4.2.6.8 and 6.1.1.4'
O O 0.0106 0.0060 'International Tables Vol C Tables 4.2.6.8 and 6.1.1.4'
H H 0.0000 0.0000 'International Tables Vol C Tables 4.2.6.8 and 6.1.1.4'
C C 0.0033 0.0016 'International Tables Vol C Tables 4.2.6.8 and 6.1.1.4'

loop_
_geom_angle_atom_site_label_1
_geom_angle_atom_site_label_2
_geom_angle_atom_site_label_3
_geom_angle
_geom_angle_publ_flag
C4 S4 C24 104.13(16) no
O1 C1 C2 121.2(3) no
O1 C1 C21 120.4(3) no
C2 C1 C21 118.4(2) no
C1 C2 C3 119.7(3) no
C2 C3 C11 127.4(3) no
C3 C11 C12 119.1(3) no
C3 C11 C16 122.6(3) no
C12 C11 C16 118.3(3) no
C11 C12 C13 120.7(3) no
C12 C13 C14 120.2(3) no
C13 C14 C15 120.3(3) no
C14 C15 C16 119.9(3) no
C11 C16 C15 120.7(3) no
C1 C21 C22 117.7(3) no
C1 C21 C26 123.7(3) no
C22 C21 C26 118.5(3) no
C21 C22 C23 121.3(3) no
C22 C23 C24 119.8(3) no
S4 C24 C23 124.3(2) no
S4 C24 C25 116.5(2) no
C23 C24 C25 119.2(3) no
C24 C25 C26 120.8(3) no
C21 C26 C25 120.4(3) no
C1 C2 H2 120.00 no
C3 C2 H2 120.00 no
C2 C3 H3 116.00 no
C11 C3 H3 116.00 no
S4 C4 H4A 109.00 no
S4 C4 H4B 109.00 no
S4 C4 H4C 109.00 no
H4A C4 H4B 109.00 no
H4A C4 H4C 109.00 no
H4B C4 H4C 109.00 no
C11 C12 H12 120.00 no
C13 C12 H12 120.00 no
C12 C13 H13 120.00 no
C14 C13 H13 120.00 no
C13 C14 H14 120.00 no
C15 C14 H14 120.00 no
C14 C15 H15 120.00 no
C16 C15 H15 120.00 no
C11 C16 H16 120.00 no
C15 C16 H16 120.00 no
C21 C22 H22 119.00 no
C23 C22 H22 119.00 no
C22 C23 H23 120.00 no
C24 C23 H23 120.00 no
C24 C25 H25 120.00 no
C26 C25 H25 120.00 no
C21 C26 H26 120.00 no
C25 C26 H26 120.00 no

loop_
_geom_bond_atom_site_label_1
_geom_bond_atom_site_label_2
_geom_bond_distance
_geom_bond_publ_flag
S4 C4 1.792(4) no
S4 C24 1.754(3) no
O1 C1 1.216(4) no
C1 C2 1.487(4) no
C1 C21 1.493(4) no
C2 C3 1.333(4) no
C3 C11 1.461(4) no
C11 C12 1.405(4) no
C11 C16 1.402(5) no
C12 C13 1.386(4) no
C13 C14 1.379(5) no
C14 C15 1.391(5) no
C15 C16 1.388(5) no
C21 C22 1.404(4) no
C21 C26 1.401(4) no
C22 C23 1.382(4) no
C23 C24 1.403(5) no
C24 C25 1.395(4) no
C25 C26 1.386(4) no
C2 H2 0.9500 no
C3 H3 0.9500 no
C4 H4A 0.9800 no
C4 H4B 0.9800 no
C4 H4C 0.9800 no
C12 H12 0.9500 no
C13 H13 0.9500 no
C14 H14 0.9500 no
C15 H15 0.9500 no
C16 H16 0.9500 no
C22 H22 0.9500 no
C23 H23 0.9500 no
C25 H25 0.9500 no
C26 H26 0.9500 no

loop_
_geom_contact_atom_site_label_1
_geom_contact_atom_site_label_2
_geom_contact_distance
_geom_contact_site_symmetry_2
_geom_contact_publ_flag
S4 H16 3.1800 3_565 no
O1 H2 2.7700 1_655 no
O1 H3 2.4200 . no
O1 H22 2.4700 . no
O1 H4C 2.8600 3_575 no
O1 H14 2.7800 4_655 no
C3 C13 3.354(5) 4_655 no
C3 C14 3.497(5) 4_655 no
C3 C15 3.590(5) 1_655 no
C12 C15 3.456(5) 1_655 no
C13 C3 3.354(5) 4_645 no
C14 C3 3.497(5) 4_645 no
C15 C12 3.456(5) 1_455 no
C15 C3 3.590(5) 1_455 no
C2 H16 2.7800 . no
C2 H26 2.6700 . no
C4 H23 2.5900 . no
C12 H15 2.7800 4_555 no
C12 H15 2.9700 1_655 no
C13 H15 2.8500 4_555 no
C13 H3 2.9400 4_645 no
C14 H3 2.7600 4_645 no
C14 H4A 3.0300 2_575 no
C15 H3 2.9500 1_455 no
C15 H12 2.9700 1_455 no
C16 H2 2.7900 . no
C16 H3 2.9400 1_455 no
C21 H25 3.0400 3_565 no
C23 H4B 2.9000 . no
C23 H4C 2.9200 . no
C23 H22 3.0500 3_475 no
C24 H22 3.0000 3_475 no
C25 H25 3.0700 3_565 no
C26 H2 2.6800 . no
C26 H25 2.8900 3_565 no
H2 O1 2.7700 1_455 no
H2 C16 2.7900 . no
H2 C26 2.6800 . no
H2 H16 2.2700 . no
H2 H26 2.1100 . no
H3 O1 2.4200 . no
H3 C15 2.9500 1_655 no
H3 C16 2.9400 1_655 no
H3 H12 2.4100 . no
H3 C13 2.9400 4_655 no
H3 C14 2.7600 4_655 no
H4A C14 3.0300 2_574 no
H4A H14 2.4600 2_574 no
H4B C23 2.9000 . no
H4B H23 2.3400 . no
H4C C23 2.9200 . no
H4C H23 2.3600 . no
H4C O1 2.8600 3_475 no
H12 C15 2.9700 1_655 no
H12 H3 2.4100 . no
H14 H4A 2.4600 2_575 no
H14 O1 2.7800 4_645 no
H15 C12 2.9700 1_455 no
H15 C12 2.7800 4_545 no
H15 C13 2.8500 4_545 no
H16 C2 2.7800 . no
H16 H2 2.2700 . no
H16 S4 3.1800 3_465 no
H22 O1 2.4700 . no
H22 C23 3.0500 3_575 no
H22 C24 3.0000 3_575 no
H23 C4 2.5900 . no
H23 H4B 2.3400 . no
H23 H4C 2.3600 . no
H25 C21 3.0400 3_465 no
H25 C25 3.0700 3_465 no
H25 C26 2.8900 3_465 no
H26 C2 2.6700 . no
H26 H2 2.1100 . no

loop_
_geom_hbond_atom_site_label_D
_geom_hbond_atom_site_label_H
_geom_hbond_atom_site_label_A
_geom_hbond_site_symmetry_A
_geom_hbond_distance_DH
_geom_hbond_distance_HA
_geom_hbond_distance_DA
_geom_hbond_angle_DHA
_geom_hbond_publ_flag
C3 H3 O1 . 0.95 2.42 2.781(4) 102 yes
C12 H12 Cg1 4_655 0.95 2.99 3.704(3) 133 yes
C15 H15 Cg1 4_545 0.95 2.89 3.488(3) 122 yes
C25 H25 Cg2 3_465 0.95 2.90 3.562(3) 127 yes

loop_
_geom_torsion_atom_site_label_1
_geom_torsion_atom_site_label_2
_geom_torsion_atom_site_label_3
_geom_torsion_atom_site_label_4
_geom_torsion
_geom_torsion_publ_flag
C4 S4 C24 C23 -1.6(3) no
C4 S4 C24 C25 178.6(3) no
O1 C1 C2 C3 -4.2(5) no
C21 C1 C2 C3 176.0(3) no
O1 C1 C21 C22 -8.6(4) no
O1 C1 C21 C26 168.4(3) no
C2 C1 C21 C22 171.3(3) no
C2 C1 C21 C26 -11.8(4) no
C1 C2 C3 C11 -179.5(3) no
C2 C3 C11 C12 -167.1(3) no
C2 C3 C11 C16 13.8(5) no
C3 C11 C12 C13 -178.7(3) no
C16 C11 C12 C13 0.5(5) no
C3 C11 C16 C15 178.3(3) no
C12 C11 C16 C15 -0.9(5) no
C11 C12 C13 C14 0.0(5) no
C12 C13 C14 C15 -0.2(6) no
C13 C14 C15 C16 -0.2(5) no
C14 C15 C16 C11 0.7(5) no
C1 C21 C22 C23 176.1(3) no
C26 C21 C22 C23 -1.0(5) no
C1 C21 C26 C25 -175.5(3) no
C22 C21 C26 C25 1.4(5) no
C21 C22 C23 C24 -0.9(5) no
C22 C23 C24 S4 -177.5(2) no
C22 C23 C24 C25 2.4(5) no
S4 C24 C25 C26 177.9(2) no
C23 C24 C25 C26 -1.9(5) no
C24 C25 C26 C21 0.0(5) no

loop_
_cod_related_entry_id
_cod_related_entry_database
_cod_related_entry_code
1 ChemSpider 30655546
